data_8106616
loop_
_publ_author_name
'Ghabbour, Hazem A.'
'AlRuqi, Obaid S.'
'Mostafa, Gamal A. E.'

_publ_section_title
;
 The crystal structure of 2,3,5-triphenyl-2,3-dihydro-1H-tetrazol-1-ium
 2,3-dioxoindoline-5-sulfonate, C27H19N5O5S
;
_journal_issue 4
_journal_name_full 'Zeitschrift f\"ur Kristallographie - New Crystal Structures'
_journal_page_first 603
_journal_page_last 605
_journal_paper_doi 10.1515/ncrs-2016-0366
_journal_volume 232
_journal_year 2017
_chemical_formula_sum 'C27 H19 N5 O5 S'
_chemical_formula_weight 525.53
_space_group_IT_number 14
_space_group_name_Hall '-P 2ybc'
_space_group_name_H-M_alt 'P 1 21/c 1'
_symmetry_cell_setting monoclinic
_symmetry_space_group_name_H-M 'P 1 21/c 1'
_atom_sites_solution_hydrogens geom
_atom_sites_solution_primary direct
_atom_sites_solution_secondary difmap
_cell_angle_alpha 90.00
_cell_angle_beta 101.805(2)
_cell_angle_gamma 90.00
_cell_formula_units_Z 8
_cell_length_a 14.2789(4)
_cell_length_b 27.3722(9)
_cell_length_c 13.0126(4)
_cell_measurement_reflns_used 3702
_cell_measurement_temperature 293(2)
_cell_measurement_theta_max 53.42
_cell_measurement_theta_min 3.23
_cell_volume 4978.3(3)
_computing_cell_refinement 'Bruker SAINT'
_computing_data_collection 'Bruker APEX2'
_computing_data_reduction 'Bruker SAINT'
_computing_molecular_graphics 'Bruker SHELXTL'
_computing_publication_material 'Bruker SHELXTL'
_computing_structure_refinement 'SHELXL-2014 (Sheldrick 2014)'
_computing_structure_solution 'SHELXS-97 (Sheldrick 2008)'
_diffrn_ambient_temperature 293(2)
_diffrn_measured_fraction_theta_full 0.995
_diffrn_measured_fraction_theta_max 0.995
_diffrn_measurement_device_type 'Bruker APEX-II CCD'
_diffrn_measurement_method '\f and \w scans'
_diffrn_radiation_monochromator graphite
_diffrn_radiation_source 'fine-focus sealed tube'
_diffrn_radiation_type CuK\a
_diffrn_radiation_wavelength 1.54178
_diffrn_reflns_av_R_equivalents 0.1500
_diffrn_reflns_av_sigmaI/netI 0.1422
_diffrn_reflns_limit_h_max 16
_diffrn_reflns_limit_h_min -13
_diffrn_reflns_limit_k_max 32
_diffrn_reflns_limit_k_min -31
_diffrn_reflns_limit_l_max 14
_diffrn_reflns_limit_l_min -15
_diffrn_reflns_number 34603
_diffrn_reflns_theta_full 65.00
_diffrn_reflns_theta_max 65.00
_diffrn_reflns_theta_min 3.16
_diffrn_standards_decay_% .
_diffrn_standards_interval_count .
_diffrn_standards_interval_time .
_diffrn_standards_number 0
_exptl_absorpt_coefficient_mu 1.574
_exptl_absorpt_correction_T_max 0.9198
_exptl_absorpt_correction_T_min 0.5591
_exptl_absorpt_correction_type multi-scan
_exptl_absorpt_process_details SADABS_Bruker_2014
_exptl_crystal_colour yellow
_exptl_crystal_density_diffrn 1.402
_exptl_crystal_density_method 'not measured'
_exptl_crystal_description plate
_exptl_crystal_F_000 2176
_exptl_crystal_size_max 0.42
_exptl_crystal_size_mid 0.27
_exptl_crystal_size_min 0.05
_refine_diff_density_max 0.457
_refine_diff_density_min -0.335
_refine_diff_density_rms 0.069
_refine_ls_extinction_coef 0.00016(4)
_refine_ls_extinction_expression Fc^*^=kFc[1+0.001xFc^2^\l^3^/sin(2\q)]^-1/4^
_refine_ls_extinction_method SHELXL
_refine_ls_goodness_of_fit_ref 1.178
_refine_ls_hydrogen_treatment mixed
_refine_ls_matrix_type full
_refine_ls_number_parameters 694
_refine_ls_number_reflns 8430
_refine_ls_number_restraints 0
_refine_ls_restrained_S_all 1.178
_refine_ls_R_factor_all 0.1764
_refine_ls_R_factor_gt 0.0809
_refine_ls_shift/su_max 0.000
_refine_ls_shift/su_mean 0.000
_refine_ls_structure_factor_coef Fsqd
_refine_ls_weighting_details 'calc w=1/[\s^2^(Fo^2^)+(0.0200P)^2^+2.0000P] where P=(Fo^2^+2Fc^2^)/3'
_refine_ls_weighting_scheme calc
_refine_ls_wR_factor_gt 0.1418
_refine_ls_wR_factor_ref 0.1705
_reflns_number_gt 4123
_reflns_number_total 8430
_reflns_threshold_expression >2sigma(I)
_cod_data_source_file suppl_ncrs-2016-0366_suppl.cif
_cod_data_source_block a_a
_cod_original_sg_symbol_H-M P2(1)/c
_cod_database_code 8106616

loop_
_symmetry_equiv_pos_as_xyz
'x, y, z'
'-x, y+1/2, -z+1/2'
'-x, -y, -z'
'x, -y-1/2, z-1/2'

loop_
_atom_site_label
_atom_site_type_symbol
_atom_site_fract_x
_atom_site_fract_y
_atom_site_fract_z
_atom_site_U_iso_or_equiv
_atom_site_adp_type
_atom_site_occupancy
_atom_site_symmetry_multiplicity
_atom_site_calc_flag
_atom_site_refinement_flags
_atom_site_disorder_assembly
_atom_site_disorder_group
S1A S 0.72403(10) 0.63979(5) 0.10174(10) 0.0400(4) Uani 1 1 d . . .
O1A O 0.7423(3) 0.91167(15) 0.2142(3) 0.0820(15) Uani 1 1 d . . .
O2A O 0.7212(3) 0.84905(14) 0.0247(3) 0.0680(13) Uani 1 1 d . . .
O3A O 0.7808(3) 0.60616(12) 0.1744(3) 0.0637(12) Uani 1 1 d . . .
O4A O 0.6236(2) 0.62950(13) 0.0814(3) 0.0709(13) Uani 1 1 d . . .
O5A O 0.7628(3) 0.64615(13) 0.0077(3) 0.0709(13) Uani 1 1 d . . .
N1A N 0.7634(4) 0.8367(2) 0.2956(4) 0.0548(15) Uani 1 1 d . . .
C1A C 0.7459(4) 0.8674(2) 0.2126(5) 0.0569(17) Uani 1 1 d . . .
C2A C 0.7306(4) 0.8340(2) 0.1140(5) 0.0519(16) Uani 1 1 d . . .
C3A C 0.7358(3) 0.78436(18) 0.1547(4) 0.0360(13) Uani 1 1 d . . .
C4A C 0.7250(3) 0.73977(19) 0.1049(4) 0.0386(13) Uani 1 1 d . . .
H4AA H 0.7093 0.7378 0.0305 0.046 Uiso 1 1 calc R . .
C5A C 0.7377(3) 0.69776(18) 0.1655(4) 0.0338(12) Uani 1 1 d . . .
C6A C 0.7587(3) 0.7017(2) 0.2754(4) 0.0434(14) Uani 1 1 d . . .
H6AA H 0.7662 0.6727 0.3165 0.052 Uiso 1 1 calc R . .
C7A C 0.7688(4) 0.7461(2) 0.3251(4) 0.0477(15) Uani 1 1 d . . .
H7AA H 0.7834 0.7481 0.3996 0.057 Uiso 1 1 calc R . .
C8A C 0.7571(4) 0.7877(2) 0.2643(4) 0.0421(14) Uani 1 1 d . . .
S1B S 0.26535(9) 0.63303(5) 0.36060(10) 0.0408(4) Uani 1 1 d . . .
O1B O 0.2461(3) 0.90384(16) 0.2446(3) 0.0789(14) Uani 1 1 d . . .
O2B O 0.2513(4) 0.84304(16) 0.4317(3) 0.111(2) Uani 1 1 d . . .
O3B O 0.2403(3) 0.64122(13) 0.4616(3) 0.0686(13) Uani 1 1 d . . .
O4B O 0.3645(2) 0.61948(13) 0.3691(3) 0.0655(12) Uani 1 1 d . . .
O5B O 0.1982(3) 0.60057(12) 0.2952(3) 0.0582(12) Uani 1 1 d . . .
N1B N 0.2376(4) 0.82885(19) 0.1643(4) 0.0524(14) Uani 1 1 d . . .
C1B C 0.2457(4) 0.8596(2) 0.2464(5) 0.0584(18) Uani 1 1 d . . .
C2B C 0.2524(5) 0.8270(2) 0.3443(5) 0.071(2) Uani 1 1 d . . .
C3B C 0.2513(4) 0.7770(2) 0.3058(4) 0.0469(15) Uani 1 1 d . . .
C4B C 0.2602(4) 0.73298(19) 0.3560(4) 0.0475(15) Uani 1 1 d . . .
H4BA H 0.2714 0.7315 0.4304 0.057 Uiso 1 1 calc R . .
C5B C 0.2529(3) 0.69047(18) 0.2971(4) 0.0368(13) Uani 1 1 d . . .
C6B C 0.2407(4) 0.6935(2) 0.1884(4) 0.0482(15) Uani 1 1 d . . .
H6BA H 0.2369 0.6644 0.1482 0.058 Uiso 1 1 calc R . .
C7B C 0.2340(4) 0.7380(2) 0.1381(4) 0.0543(16) Uani 1 1 d . . .
H7BA H 0.2242 0.7396 0.0638 0.065 Uiso 1 1 calc R . .
C8B C 0.2417(4) 0.7800(2) 0.1963(4) 0.0443(15) Uani 1 1 d . . .
N2A N 0.9981(3) 0.62280(16) 0.1345(3) 0.0427(12) Uani 1 1 d . . .
N3A N 0.9912(3) 0.58792(15) 0.2021(3) 0.0360(11) Uani 1 1 d . . .
N4A N 0.9817(3) 0.60685(14) 0.2931(3) 0.0342(11) Uani 1 1 d . . .
N5A N 0.9798(3) 0.65473(15) 0.2870(3) 0.0420(12) Uani 1 1 d . . .
C9A C 0.9909(4) 0.6639(2) 0.1885(4) 0.0412(14) Uani 1 1 d . . .
C10A C 0.9915(4) 0.7134(2) 0.1471(5) 0.0529(17) Uani 1 1 d . . .
C11A C 0.9918(6) 0.7212(3) 0.0435(6) 0.122(4) Uani 1 1 d . . .
H11A H 0.9922 0.6946 -0.0033 0.146 Uiso 1 1 calc R . .
C12A C 0.9917(7) 0.7698(3) 0.0080(7) 0.161(6) Uani 1 1 d . . .
H12A H 0.9908 0.7762 -0.0640 0.193 Uiso 1 1 calc R . .
C13A C 0.9928(6) 0.8073(3) 0.0748(9) 0.112(4) Uani 1 1 d . . .
H13A H 0.9942 0.8398 0.0496 0.134 Uiso 1 1 calc R . .
C14A C 0.9920(5) 0.7998(3) 0.1754(8) 0.111(4) Uani 1 1 d . . .
H14A H 0.9917 0.8267 0.2216 0.134 Uiso 1 1 calc R . .
C15A C 0.9915(4) 0.7524(2) 0.2119(6) 0.079(2) Uani 1 1 d . . .
H15A H 0.9911 0.7470 0.2839 0.094 Uiso 1 1 calc R . .
C16A C 0.9920(4) 0.53615(18) 0.1769(4) 0.0366(13) Uani 1 1 d . . .
C17A C 1.0743(4) 0.51647(19) 0.1558(4) 0.0482(15) Uani 1 1 d . . .
H17A H 1.1310 0.5355 0.1634 0.058 Uiso 1 1 calc R . .
C18A C 1.0729(5) 0.4683(2) 0.1234(4) 0.0616(18) Uani 1 1 d . . .
H18A H 1.1290 0.4535 0.1088 0.074 Uiso 1 1 calc R . .
C19A C 0.9900(5) 0.4422(2) 0.1124(4) 0.0596(18) Uani 1 1 d . . .
H19A H 0.9890 0.4093 0.0885 0.072 Uiso 1 1 calc R . .
C20A C 0.9075(4) 0.4619(2) 0.1351(4) 0.0596(17) Uani 1 1 d . . .
H20A H 0.8512 0.4427 0.1288 0.072 Uiso 1 1 calc R . .
C21A C 0.9083(4) 0.51019(19) 0.1671(4) 0.0476(15) Uani 1 1 d . . .
H21A H 0.8523 0.5250 0.1818 0.057 Uiso 1 1 calc R . .
C22A C 0.9725(4) 0.58201(17) 0.3896(4) 0.0315(12) Uani 1 1 d . . .
C23A C 1.0552(4) 0.57081(17) 0.4595(4) 0.0416(14) Uani 1 1 d . . .
H23A H 1.1160 0.5739 0.4412 0.050 Uiso 1 1 calc R . .
C24A C 1.0463(4) 0.55472(19) 0.5589(4) 0.0500(16) Uani 1 1 d . . .
H24A H 1.1020 0.5465 0.6095 0.060 Uiso 1 1 calc R . .
C25A C 0.9582(4) 0.55075(18) 0.5841(4) 0.0506(16) Uani 1 1 d . . .
H25A H 0.9536 0.5404 0.6525 0.061 Uiso 1 1 calc R . .
C26A C 0.8756(4) 0.56163(18) 0.5113(4) 0.0502(16) Uani 1 1 d . . .
H26A H 0.8146 0.5581 0.5291 0.060 Uiso 1 1 calc R . .
C27A C 0.8830(4) 0.57781(18) 0.4123(4) 0.0447(15) Uani 1 1 d . . .
H27A H 0.8274 0.5858 0.3613 0.054 Uiso 1 1 calc R . .
N2B N 0.4456(3) 0.65989(16) 0.1571(3) 0.0447(12) Uani 1 1 d . . .
N3B N 0.4672(3) 0.61525(16) 0.1903(4) 0.0396(11) Uani 1 1 d . . .
N4B N 0.5299(3) 0.61596(16) 0.2819(3) 0.0410(12) Uani 1 1 d . . .
N5B N 0.5500(3) 0.66137(16) 0.3116(3) 0.0453(12) Uani 1 1 d . . .
C9B C 0.4977(4) 0.68799(19) 0.2329(5) 0.0403(13) Uani 1 1 d . . .
C10B C 0.4979(4) 0.7407(2) 0.2295(5) 0.0492(15) Uani 1 1 d . . .
C11B C 0.4706(4) 0.7656(2) 0.1350(5) 0.0647(19) Uani 1 1 d . . .
H11B H 0.4523 0.7478 0.0715 0.078 Uiso 1 1 calc R . .
C12B C 0.4699(5) 0.8161(3) 0.1324(7) 0.086(3) Uani 1 1 d . . .
H12B H 0.4508 0.8327 0.0675 0.103 Uiso 1 1 calc R . .
C13B C 0.4969(5) 0.8420(3) 0.2240(8) 0.101(3) Uani 1 1 d . . .
H13B H 0.4962 0.8767 0.2222 0.121 Uiso 1 1 calc R . .
C14B C 0.5249(5) 0.8180(3) 0.3187(7) 0.092(3) Uani 1 1 d . . .
H14B H 0.5445 0.8362 0.3816 0.110 Uiso 1 1 calc R . .
C15B C 0.5246(4) 0.7674(2) 0.3220(5) 0.0639(18) Uani 1 1 d . . .
H15B H 0.5425 0.7509 0.3874 0.077 Uiso 1 1 calc R . .
C16B C 0.4240(4) 0.5723(2) 0.1359(5) 0.0479(16) Uani 1 1 d . . .
C17B C 0.4251(4) 0.5693(2) 0.0307(5) 0.0647(19) Uani 1 1 d . . .
H17B H 0.4535 0.5941 -0.0040 0.078 Uiso 1 1 calc R . .
C18B C 0.3830(5) 0.5286(3) -0.0224(6) 0.094(3) Uani 1 1 d . . .
H18B H 0.3816 0.5253 -0.0954 0.112 Uiso 1 1 calc R . .
C19B C 0.3432(5) 0.4930(3) 0.0295(7) 0.093(3) Uani 1 1 d . . .
H19B H 0.3152 0.4651 -0.0081 0.112 Uiso 1 1 calc R . .
C20B C 0.3430(4) 0.4970(2) 0.1347(6) 0.076(2) Uani 1 1 d . . .
H20B H 0.3154 0.4721 0.1697 0.091 Uiso 1 1 calc R . .
C21B C 0.3837(4) 0.5380(2) 0.1891(5) 0.0591(18) Uani 1 1 d . . .
H21B H 0.3835 0.5420 0.2616 0.071 Uiso 1 1 calc R . .
C22B C 0.5726(4) 0.57337(19) 0.3386(5) 0.0435(15) Uani 1 1 d . . .
C23B C 0.6196(4) 0.5408(2) 0.2879(5) 0.0625(18) Uani 1 1 d . . .
H23B H 0.6253 0.5459 0.2172 0.075 Uiso 1 1 calc R . .
C24B C 0.6594(5) 0.4993(2) 0.3441(7) 0.088(3) Uani 1 1 d . . .
H24B H 0.6919 0.4754 0.3118 0.106 Uiso 1 1 calc R . .
C25B C 0.6504(5) 0.4939(3) 0.4463(7) 0.091(3) Uani 1 1 d . . .
H25B H 0.6769 0.4657 0.4841 0.109 Uiso 1 1 calc R . .
C26B C 0.6049(5) 0.5275(3) 0.4954(6) 0.079(2) Uani 1 1 d . . .
H26B H 0.6010 0.5228 0.5667 0.094 Uiso 1 1 calc R . .
C27B C 0.5641(4) 0.5686(2) 0.4419(5) 0.0581(17) Uani 1 1 d . . .
H27B H 0.5318 0.5924 0.4749 0.070 Uiso 1 1 calc R . .
H1NA H 0.761(3) 0.8442(17) 0.357(4) 0.033(16) Uiso 1 1 d . . .
H1NB H 0.231(4) 0.837(2) 0.092(5) 0.10(3) Uiso 1 1 d . . .

loop_
_atom_site_aniso_label
_atom_site_aniso_U_11
_atom_site_aniso_U_22
_atom_site_aniso_U_33
_atom_site_aniso_U_23
_atom_site_aniso_U_13
_atom_site_aniso_U_12
S1A 0.0433(9) 0.0411(9) 0.0357(9) 0.0022(7) 0.0082(6) 0.0011(7)
O1A 0.126(4) 0.044(3) 0.076(3) -0.010(3) 0.019(3) -0.005(3)
O2A 0.100(3) 0.051(3) 0.052(3) 0.008(2) 0.014(3) -0.005(2)
O3A 0.083(3) 0.041(3) 0.056(3) 0.009(2) -0.013(2) 0.020(2)
O4A 0.036(2) 0.060(3) 0.112(4) -0.028(3) 0.005(2) -0.011(2)
O5A 0.126(4) 0.062(3) 0.039(3) -0.005(2) 0.051(2) -0.013(3)
N1A 0.070(4) 0.054(4) 0.044(4) -0.010(3) 0.019(3) -0.008(3)
C1A 0.069(4) 0.043(4) 0.059(5) -0.013(4) 0.014(3) 0.000(3)
C2A 0.063(4) 0.046(4) 0.047(4) 0.000(3) 0.012(3) -0.005(3)
C3A 0.043(3) 0.034(3) 0.030(3) 0.002(3) 0.005(2) 0.000(3)
C4A 0.041(3) 0.045(4) 0.029(3) 0.001(3) 0.006(2) -0.002(3)
C5A 0.036(3) 0.033(3) 0.033(3) 0.001(3) 0.009(2) 0.000(2)
C6A 0.042(3) 0.055(4) 0.032(4) 0.009(3) 0.006(3) 0.003(3)
C7A 0.057(4) 0.063(4) 0.026(3) -0.005(3) 0.014(3) 0.000(3)
C8A 0.043(3) 0.046(4) 0.038(4) -0.006(3) 0.010(3) -0.002(3)
S1B 0.0434(8) 0.0433(9) 0.0382(9) -0.0013(7) 0.0143(7) -0.0055(7)
O1B 0.108(4) 0.056(3) 0.075(3) 0.013(3) 0.025(3) 0.006(3)
O2B 0.227(6) 0.056(3) 0.058(4) -0.006(3) 0.045(4) 0.002(4)
O3B 0.119(4) 0.057(3) 0.044(3) -0.007(2) 0.050(2) -0.008(2)
O4B 0.041(2) 0.066(3) 0.089(3) 0.023(2) 0.013(2) 0.014(2)
O5B 0.062(3) 0.053(3) 0.054(3) -0.009(2) 0.000(2) -0.029(2)
N1B 0.060(3) 0.056(4) 0.046(4) 0.008(3) 0.022(3) -0.003(3)
C1B 0.067(4) 0.038(4) 0.074(5) 0.010(4) 0.023(4) 0.004(3)
C2B 0.107(6) 0.054(5) 0.056(5) 0.007(4) 0.031(4) 0.011(4)
C3B 0.066(4) 0.040(4) 0.037(4) 0.003(3) 0.013(3) 0.004(3)
C4B 0.063(4) 0.047(4) 0.032(4) 0.004(3) 0.010(3) 0.005(3)
C5B 0.044(3) 0.038(3) 0.032(3) -0.007(3) 0.014(3) -0.002(3)
C6B 0.057(4) 0.057(4) 0.035(4) -0.004(3) 0.019(3) -0.013(3)
C7B 0.071(4) 0.060(4) 0.036(4) -0.006(3) 0.020(3) -0.005(3)
C8B 0.051(4) 0.040(4) 0.044(4) 0.011(3) 0.015(3) 0.004(3)
N2A 0.045(3) 0.046(3) 0.037(3) 0.018(2) 0.009(2) -0.003(2)
N3A 0.044(3) 0.039(3) 0.025(3) 0.002(2) 0.007(2) -0.002(2)
N4A 0.046(3) 0.028(3) 0.029(3) 0.004(2) 0.007(2) 0.003(2)
N5A 0.050(3) 0.028(3) 0.048(3) 0.006(2) 0.009(2) 0.002(2)
C9A 0.038(3) 0.039(4) 0.047(4) 0.009(3) 0.008(3) -0.003(3)
C10A 0.041(3) 0.048(4) 0.064(5) 0.029(4) -0.003(3) -0.013(3)
C11A 0.199(9) 0.076(6) 0.066(6) 0.042(5) -0.030(6) -0.067(6)
C12A 0.269(13) 0.097(8) 0.074(7) 0.063(6) -0.065(7) -0.083(8)
C13A 0.084(6) 0.071(7) 0.158(11) 0.060(7) -0.025(6) -0.024(5)
C14A 0.099(6) 0.038(5) 0.210(11) 0.051(6) 0.063(7) 0.005(4)
C15A 0.100(5) 0.033(4) 0.117(6) 0.023(4) 0.057(5) 0.009(4)
C16A 0.056(4) 0.028(3) 0.025(3) -0.002(2) 0.005(3) 0.002(3)
C17A 0.048(4) 0.048(4) 0.049(4) -0.006(3) 0.009(3) 0.011(3)
C18A 0.072(5) 0.056(4) 0.058(4) -0.006(4) 0.016(4) 0.015(4)
C19A 0.092(5) 0.043(4) 0.042(4) -0.004(3) 0.009(4) 0.003(4)
C20A 0.077(5) 0.046(4) 0.059(4) -0.006(3) 0.018(4) -0.017(3)
C21A 0.061(4) 0.038(4) 0.047(4) 0.001(3) 0.017(3) -0.003(3)
C22A 0.045(3) 0.025(3) 0.025(3) 0.004(2) 0.008(2) -0.001(2)
C23A 0.042(3) 0.042(4) 0.041(4) 0.004(3) 0.010(3) 0.001(3)
C24A 0.057(4) 0.051(4) 0.038(4) 0.009(3) 0.002(3) -0.008(3)
C25A 0.080(5) 0.039(4) 0.035(4) 0.004(3) 0.016(3) -0.004(3)
C26A 0.064(4) 0.046(4) 0.048(4) 0.006(3) 0.029(3) 0.000(3)
C27A 0.044(3) 0.053(4) 0.036(4) 0.009(3) 0.007(3) -0.006(3)
N2B 0.042(3) 0.034(3) 0.055(3) -0.002(3) 0.003(2) 0.001(2)
N3B 0.036(3) 0.041(3) 0.041(3) -0.002(2) 0.006(2) -0.001(2)
N4B 0.036(3) 0.041(3) 0.042(3) -0.001(2) 0.001(2) -0.002(2)
N5B 0.046(3) 0.035(3) 0.053(3) -0.007(3) 0.007(2) -0.005(2)
C9B 0.032(3) 0.039(3) 0.050(4) 0.002(3) 0.009(3) -0.001(3)
C10B 0.038(3) 0.036(3) 0.070(4) -0.004(4) 0.001(3) -0.003(3)
C11B 0.053(4) 0.058(5) 0.080(5) 0.012(4) 0.007(4) -0.009(3)
C12B 0.066(5) 0.053(5) 0.133(8) 0.034(5) 0.007(5) 0.000(4)
C13B 0.056(5) 0.048(5) 0.187(10) -0.004(6) -0.002(6) 0.008(4)
C14B 0.063(5) 0.054(6) 0.148(8) -0.030(5) -0.005(5) -0.001(4)
C15B 0.049(4) 0.043(4) 0.096(6) -0.008(4) 0.006(4) 0.007(3)
C16B 0.046(4) 0.042(4) 0.053(4) -0.010(3) 0.004(3) -0.011(3)
C17B 0.068(5) 0.059(5) 0.065(5) -0.012(4) 0.009(4) -0.013(3)
C18B 0.112(7) 0.083(6) 0.076(6) -0.035(5) -0.003(5) -0.024(5)
C19B 0.078(6) 0.071(6) 0.117(8) -0.035(6) -0.011(5) -0.017(4)
C20B 0.065(5) 0.054(5) 0.106(7) -0.004(5) 0.009(5) -0.021(4)
C21B 0.062(4) 0.047(4) 0.067(5) -0.004(3) 0.009(3) -0.019(3)
C22B 0.039(3) 0.032(4) 0.055(4) 0.007(3) 0.000(3) -0.001(3)
C23B 0.061(4) 0.049(4) 0.075(5) -0.008(4) 0.008(4) 0.013(3)
C24B 0.075(5) 0.052(5) 0.128(8) -0.015(5) 0.000(5) 0.025(4)
C25B 0.070(6) 0.067(6) 0.119(8) 0.033(6) -0.017(6) -0.010(4)
C26B 0.064(5) 0.081(6) 0.083(6) 0.026(5) -0.003(4) -0.005(4)
C27B 0.056(4) 0.054(4) 0.062(5) 0.010(4) 0.006(3) -0.002(3)

loop_
_atom_type_symbol
_atom_type_description
_atom_type_scat_dispersion_real
_atom_type_scat_dispersion_imag
_atom_type_scat_source
C C 0.0181 0.0091 'International Tables Vol C Tables 4.2.6.8 and 6.1.1.4'
H H 0.0000 0.0000 'International Tables Vol C Tables 4.2.6.8 and 6.1.1.4'
N N 0.0311 0.0180 'International Tables Vol C Tables 4.2.6.8 and 6.1.1.4'
O O 0.0492 0.0322 'International Tables Vol C Tables 4.2.6.8 and 6.1.1.4'
S S 0.3331 0.5567 'International Tables Vol C Tables 4.2.6.8 and 6.1.1.4'

loop_
_geom_angle_atom_site_label_1
_geom_angle_atom_site_label_2
_geom_angle_atom_site_label_3
_geom_angle
_geom_angle_site_symmetry_1
_geom_angle_site_symmetry_3
O4A S1A O3A 113.7(3) . .
O4A S1A O5A 114.1(3) . .
O3A S1A O5A 111.6(3) . .
O4A S1A C5A 105.7(2) . .
O3A S1A C5A 105.6(2) . .
O5A S1A C5A 105.2(2) . .
C1A N1A C8A 111.9(5) . .
C1A N1A H1NA 125(3) . .
C8A N1A H1NA 121(3) . .
O1A C1A N1A 127.5(6) . .
O1A C1A C2A 127.1(6) . .
N1A C1A C2A 105.4(5) . .
O2A C2A C3A 130.8(6) . .
O2A C2A C1A 124.0(6) . .
C3A C2A C1A 105.1(5) . .
C4A C3A C8A 121.1(5) . .
C4A C3A C2A 131.7(5) . .
C8A C3A C2A 107.2(5) . .
C3A C4A C5A 118.7(5) . .
C3A C4A H4AA 120.7 . .
C5A C4A H4AA 120.7 . .
C4A C5A C6A 119.5(5) . .
C4A C5A S1A 119.0(4) . .
C6A C5A S1A 121.5(4) . .
C7A C6A C5A 121.9(5) . .
C7A C6A H6AA 119.0 . .
C5A C6A H6AA 119.0 . .
C6A C7A C8A 118.2(5) . .
C6A C7A H7AA 120.9 . .
C8A C7A H7AA 120.9 . .
C7A C8A C3A 120.6(5) . .
C7A C8A N1A 129.2(6) . .
C3A C8A N1A 110.3(5) . .
O4B S1B O5B 114.1(2) . .
O4B S1B O3B 112.9(3) . .
O5B S1B O3B 111.8(2) . .
O4B S1B C5B 105.5(2) . .
O5B S1B C5B 106.2(2) . .
O3B S1B C5B 105.5(2) . .
C1B N1B C8B 111.7(5) . .
C1B N1B H1NB 128(4) . .
C8B N1B H1NB 120(4) . .
O1B C1B N1B 127.6(6) . .
O1B C1B C2B 126.5(6) . .
N1B C1B C2B 105.9(5) . .
O2B C2B C3B 131.1(6) . .
O2B C2B C1B 123.4(6) . .
C3B C2B C1B 105.4(5) . .
C4B C3B C8B 121.0(5) . .
C4B C3B C2B 132.3(6) . .
C8B C3B C2B 106.7(5) . .
C3B C4B C5B 119.3(5) . .
C3B C4B H4BA 120.4 . .
C5B C4B H4BA 120.4 . .
C4B C5B C6B 119.4(5) . .
C4B C5B S1B 120.0(4) . .
C6B C5B S1B 120.5(4) . .
C7B C6B C5B 121.2(5) . .
C7B C6B H6BA 119.4 . .
C5B C6B H6BA 119.4 . .
C8B C7B C6B 119.4(5) . .
C8B C7B H7BA 120.3 . .
C6B C7B H7BA 120.3 . .
C7B C8B N1B 130.1(6) . .
C7B C8B C3B 119.6(5) . .
N1B C8B C3B 110.2(5) . .
N3A N2A C9A 103.6(4) . .
N2A N3A N4A 110.4(4) . .
N2A N3A C16A 123.4(4) . .
N4A N3A C16A 126.1(4) . .
N5A N4A N3A 110.0(4) . .
N5A N4A C22A 120.8(4) . .
N3A N4A C22A 129.2(4) . .
N4A N5A C9A 103.8(4) . .
N2A C9A N5A 112.2(5) . .
N2A C9A C10A 125.4(6) . .
N5A C9A C10A 122.4(5) . .
C15A C10A C11A 119.3(6) . .
C15A C10A C9A 120.0(6) . .
C11A C10A C9A 120.7(7) . .
C10A C11A C12A 118.1(8) . .
C10A C11A H11A 120.9 . .
C12A C11A H11A 120.9 . .
C13A C12A C11A 120.7(9) . .
C13A C12A H12A 119.7 . .
C11A C12A H12A 119.7 . .
C14A C13A C12A 121.3(9) . .
C14A C13A H13A 119.3 . .
C12A C13A H13A 119.3 . .
C13A C14A C15A 119.0(9) . .
C13A C14A H14A 120.5 . .
C15A C14A H14A 120.5 . .
C10A C15A C14A 121.5(8) . .
C10A C15A H15A 119.2 . .
C14A C15A H15A 119.2 . .
C17A C16A C21A 122.9(5) . .
C17A C16A N3A 118.3(5) . .
C21A C16A N3A 118.6(5) . .
C16A C17A C18A 118.5(6) . .
C16A C17A H17A 120.8 . .
C18A C17A H17A 120.8 . .
C19A C18A C17A 119.3(6) . .
C19A C18A H18A 120.4 . .
C17A C18A H18A 120.4 . .
C18A C19A C20A 122.2(6) . .
C18A C19A H19A 118.9 . .
C20A C19A H19A 118.9 . .
C21A C20A C19A 118.8(6) . .
C21A C20A H20A 120.6 . .
C19A C20A H20A 120.6 . .
C16A C21A C20A 118.4(5) . .
C16A C21A H21A 120.8 . .
C20A C21A H21A 120.8 . .
C23A C22A C27A 123.5(5) . .
C23A C22A N4A 117.3(5) . .
C27A C22A N4A 118.4(4) . .
C22A C23A C24A 117.2(5) . .
C22A C23A H23A 121.4 . .
C24A C23A H23A 121.4 . .
C25A C24A C23A 120.6(5) . .
C25A C24A H24A 119.7 . .
C23A C24A H24A 119.7 . .
C24A C25A C26A 121.1(5) . .
C24A C25A H25A 119.5 . .
C26A C25A H25A 119.5 . .
C27A C26A C25A 119.2(5) . .
C27A C26A H26A 120.4 . .
C25A C26A H26A 120.4 . .
C22A C27A C26A 118.5(5) . .
C22A C27A H27A 120.7 . .
C26A C27A H27A 120.7 . .
N3B N2B C9B 103.5(4) . .
N2B N3B N4B 110.5(4) . .
N2B N3B C16B 123.3(5) . .
N4B N3B C16B 126.1(5) . .
N5B N4B N3B 110.0(4) . .
N5B N4B C22B 124.6(5) . .
N3B N4B C22B 125.4(5) . .
N4B N5B C9B 103.5(4) . .
N2B C9B N5B 112.6(5) . .
N2B C9B C10B 123.5(5) . .
N5B C9B C10B 123.9(5) . .
C15B C10B C11B 119.0(6) . .
C15B C10B C9B 120.0(6) . .
C11B C10B C9B 121.0(6) . .
C12B C11B C10B 120.8(6) . .
C12B C11B H11B 119.6 . .
C10B C11B H11B 119.6 . .
C13B C12B C11B 119.8(7) . .
C13B C12B H12B 120.1 . .
C11B C12B H12B 120.1 . .
C12B C13B C14B 120.4(7) . .
C12B C13B H13B 119.8 . .
C14B C13B H13B 119.8 . .
C15B C14B C13B 120.1(7) . .
C15B C14B H14B 119.9 . .
C13B C14B H14B 119.9 . .
C14B C15B C10B 119.9(6) . .
C14B C15B H15B 120.0 . .
C10B C15B H15B 120.0 . .
C21B C16B C17B 123.9(6) . .
C21B C16B N3B 119.7(6) . .
C17B C16B N3B 116.4(5) . .
C18B C17B C16B 117.0(7) . .
C18B C17B H17B 121.5 . .
C16B C17B H17B 121.5 . .
C17B C18B C19B 120.5(8) . .
C17B C18B H18B 119.7 . .
C19B C18B H18B 119.7 . .
C20B C19B C18B 121.2(7) . .
C20B C19B H19B 119.4 . .
C18B C19B H19B 119.4 . .
C19B C20B C21B 119.1(7) . .
C19B C20B H20B 120.4 . .
C21B C20B H20B 120.4 . .
C16B C21B C20B 118.3(6) . .
C16B C21B H21B 120.9 . .
C20B C21B H21B 120.9 . .
C23B C22B C27B 124.0(6) . .
C23B C22B N4B 118.5(6) . .
C27B C22B N4B 117.5(5) . .
C22B C23B C24B 117.5(7) . .
C22B C23B H23B 121.3 . .
C24B C23B H23B 121.3 . .
C25B C24B C23B 119.1(7) . .
C25B C24B H24B 120.5 . .
C23B C24B H24B 120.5 . .
C26B C25B C24B 122.1(8) . .
C26B C25B H25B 118.9 . .
C24B C25B H25B 118.9 . .
C25B C26B C27B 120.4(8) . .
C25B C26B H26B 119.8 . .
C27B C26B H26B 119.8 . .
C22B C27B C26B 117.0(6) . .
C22B C27B H27B 121.5 . .
C26B C27B H27B 121.5 . .

loop_
_geom_bond_atom_site_label_1
_geom_bond_atom_site_label_2
_geom_bond_distance
_geom_bond_site_symmetry_2
S1A O4A 1.432(3) .
S1A O3A 1.444(3) .
S1A O5A 1.453(3) .
S1A C5A 1.783(5) .
O1A C1A 1.213(6) .
O2A C2A 1.214(6) .
N1A C1A 1.352(7) .
N1A C8A 1.400(7) .
N1A H1NA 0.83(4) .
C1A C2A 1.554(7) .
C2A C3A 1.454(7) .
C3A C4A 1.375(6) .
C3A C8A 1.399(6) .
C4A C5A 1.385(6) .
C4A H4AA 0.9500 .
C5A C6A 1.403(6) .
C6A C7A 1.370(6) .
C6A H6AA 0.9500 .
C7A C8A 1.377(7) .
C7A H7AA 0.9500 .
S1B O4B 1.445(3) .
S1B O5B 1.449(3) .
S1B O3B 1.449(3) .
S1B C5B 1.768(5) .
O1B C1B 1.212(6) .
O2B C2B 1.222(6) .
N1B C1B 1.346(7) .
N1B C8B 1.399(6) .
N1B H1NB 0.95(6) .
C1B C2B 1.542(8) .
C2B C3B 1.455(7) .
C3B C4B 1.365(6) .
C3B C8B 1.406(7) .
C4B C5B 1.385(6) .
C4B H4BA 0.9500 .
C5B C6B 1.392(6) .
C6B C7B 1.377(7) .
C6B H6BA 0.9500 .
C7B C8B 1.367(7) .
C7B H7BA 0.9500 .
N2A N3A 1.315(5) .
N2A C9A 1.342(6) .
N3A N4A 1.324(5) .
N3A C16A 1.455(6) .
N4A N5A 1.313(5) .
N4A C22A 1.458(5) .
N5A C9A 1.347(6) .
C9A C10A 1.459(7) .
C10A C15A 1.360(8) .
C10A C11A 1.366(8) .
C11A C12A 1.408(9) .
C11A H11A 0.9500 .
C12A C13A 1.343(11) .
C12A H12A 0.9500 .
C13A C14A 1.327(11) .
C13A H13A 0.9500 .
C14A C15A 1.382(8) .
C14A H14A 0.9500 .
C15A H15A 0.9500 .
C16A C17A 1.370(6) .
C16A C21A 1.373(6) .
C17A C18A 1.384(7) .
C17A H17A 0.9500 .
C18A C19A 1.365(7) .
C18A H18A 0.9500 .
C19A C20A 1.381(7) .
C19A H19A 0.9500 .
C20A C21A 1.386(7) .
C20A H20A 0.9500 .
C21A H21A 0.9500 .
C22A C23A 1.370(6) .
C22A C27A 1.374(6) .
C23A C24A 1.396(6) .
C23A H23A 0.9500 .
C24A C25A 1.368(7) .
C24A H24A 0.9500 .
C25A C26A 1.385(6) .
C25A H25A 0.9500 .
C26A C27A 1.387(6) .
C26A H26A 0.9500 .
C27A H27A 0.9500 .
N2B N3B 1.312(5) .
N2B C9B 1.348(6) .
N3B N4B 1.337(5) .
N3B C16B 1.445(6) .
N4B N5B 1.316(5) .
N4B C22B 1.446(6) .
N5B C9B 1.351(6) .
C9B C10B 1.444(7) .
C10B C15B 1.394(7) .
C10B C11B 1.390(7) .
C11B C12B 1.380(7) .
C11B H11B 0.9500 .
C12B C13B 1.373(9) .
C12B H12B 0.9500 .
C13B C14B 1.382(9) .
C13B H13B 0.9500 .
C14B C15B 1.385(7) .
C14B H14B 0.9500 .
C15B H15B 0.9500 .
C16B C21B 1.361(7) .
C16B C17B 1.375(7) .
C17B C18B 1.380(7) .
C17B H17B 0.9500 .
C18B C19B 1.374(9) .
C18B H18B 0.9500 .
C19B C20B 1.373(9) .
C19B H19B 0.9500 .
C20B C21B 1.389(7) .
C20B H20B 0.9500 .
C21B H21B 0.9500 .
C22B C23B 1.365(7) .
C22B C27B 1.381(7) .
C23B C24B 1.406(8) .
C23B H23B 0.9500 .
C24B C25B 1.369(9) .
C24B H24B 0.9500 .
C25B C26B 1.358(9) .
C25B H25B 0.9500 .
C26B C27B 1.387(7) .
C26B H26B 0.9500 .
C27B H27B 0.9500 .

loop_
_geom_torsion_atom_site_label_1
_geom_torsion_atom_site_label_2
_geom_torsion_atom_site_label_3
_geom_torsion_atom_site_label_4
_geom_torsion
_geom_torsion_site_symmetry_1
_geom_torsion_site_symmetry_2
_geom_torsion_site_symmetry_3
_geom_torsion_site_symmetry_4
C8A N1A C1A O1A 176.8(6) . . . .
C8A N1A C1A C2A -2.9(7) . . . .
O1A C1A C2A O2A 6.8(11) . . . .
N1A C1A C2A O2A -173.5(6) . . . .
O1A C1A C2A C3A -176.1(6) . . . .
N1A C1A C2A C3A 3.6(6) . . . .
O2A C2A C3A C4A -5.3(11) . . . .
C1A C2A C3A C4A 177.9(5) . . . .
O2A C2A C3A C8A 173.8(6) . . . .
C1A C2A C3A C8A -3.0(6) . . . .
C8A C3A C4A C5A -1.3(8) . . . .
C2A C3A C4A C5A 177.6(5) . . . .
C3A C4A C5A C6A 1.5(7) . . . .
C3A C4A C5A S1A -179.9(4) . . . .
O4A S1A C5A C4A -84.4(4) . . . .
O3A S1A C5A C4A 154.7(4) . . . .
O5A S1A C5A C4A 36.6(5) . . . .
O4A S1A C5A C6A 94.1(4) . . . .
O3A S1A C5A C6A -26.7(5) . . . .
O5A S1A C5A C6A -144.8(4) . . . .
C4A C5A C6A C7A -1.1(8) . . . .
S1A C5A C6A C7A -179.6(4) . . . .
C5A C6A C7A C8A 0.4(8) . . . .
C6A C7A C8A C3A -0.2(8) . . . .
C6A C7A C8A N1A 179.9(5) . . . .
C4A C3A C8A C7A 0.7(8) . . . .
C2A C3A C8A C7A -178.5(5) . . . .
C4A C3A C8A N1A -179.4(5) . . . .
C2A C3A C8A N1A 1.5(6) . . . .
C1A N1A C8A C7A -179.0(6) . . . .
C1A N1A C8A C3A 1.0(7) . . . .
C8B N1B C1B O1B 178.9(6) . . . .
C8B N1B C1B C2B -2.3(7) . . . .
O1B C1B C2B O2B 6.1(12) . . . .
N1B C1B C2B O2B -172.8(7) . . . .
O1B C1B C2B C3B -178.7(6) . . . .
N1B C1B C2B C3B 2.5(7) . . . .
O2B C2B C3B C4B -9.1(14) . . . .
C1B C2B C3B C4B 176.1(6) . . . .
O2B C2B C3B C8B 173.0(8) . . . .
C1B C2B C3B C8B -1.8(7) . . . .
C8B C3B C4B C5B -4.6(9) . . . .
C2B C3B C4B C5B 177.7(6) . . . .
C3B C4B C5B C6B 2.8(8) . . . .
C3B C4B C5B S1B 179.4(4) . . . .
O4B S1B C5B C4B -95.3(5) . . . .
O5B S1B C5B C4B 143.3(4) . . . .
O3B S1B C5B C4B 24.5(5) . . . .
O4B S1B C5B C6B 81.3(5) . . . .
O5B S1B C5B C6B -40.1(5) . . . .
O3B S1B C5B C6B -159.0(4) . . . .
C4B C5B C6B C7B -1.2(8) . . . .
S1B C5B C6B C7B -177.8(4) . . . .
C5B C6B C7B C8B 1.5(9) . . . .
C6B C7B C8B N1B 179.9(5) . . . .
C6B C7B C8B C3B -3.2(9) . . . .
C1B N1B C8B C7B 178.3(6) . . . .
C1B N1B C8B C3B 1.2(7) . . . .
C4B C3B C8B C7B 4.9(9) . . . .
C2B C3B C8B C7B -176.9(5) . . . .
C4B C3B C8B N1B -177.7(5) . . . .
C2B C3B C8B N1B 0.5(7) . . . .
C9A N2A N3A N4A -0.8(5) . . . .
C9A N2A N3A C16A 177.8(4) . . . .
N2A N3A N4A N5A 1.5(6) . . . .
C16A N3A N4A N5A -177.1(4) . . . .
N2A N3A N4A C22A -179.5(4) . . . .
C16A N3A N4A C22A 1.9(8) . . . .
N3A N4A N5A C9A -1.4(6) . . . .
C22A N4A N5A C9A 179.5(4) . . . .
N3A N2A C9A N5A -0.1(6) . . . .
N3A N2A C9A C10A -178.2(5) . . . .
N4A N5A C9A N2A 0.9(6) . . . .
N4A N5A C9A C10A 179.1(5) . . . .
N2A C9A C10A C15A -174.7(5) . . . .
N5A C9A C10A C15A 7.4(9) . . . .
N2A C9A C10A C11A 5.5(9) . . . .
N5A C9A C10A C11A -172.4(6) . . . .
C15A C10A C11A C12A -0.3(12) . . . .
C9A C10A C11A C12A 179.5(7) . . . .
C10A C11A C12A C13A 1.1(15) . . . .
C11A C12A C13A C14A -1.5(16) . . . .
C12A C13A C14A C15A 1.1(15) . . . .
C11A C10A C15A C14A -0.1(11) . . . .
C9A C10A C15A C14A -179.9(6) . . . .
C13A C14A C15A C10A -0.2(12) . . . .
N2A N3A C16A C17A 66.5(6) . . . .
N4A N3A C16A C17A -115.1(6) . . . .
N2A N3A C16A C21A -108.4(6) . . . .
N4A N3A C16A C21A 69.9(7) . . . .
C21A C16A C17A C18A -0.1(8) . . . .
N3A C16A C17A C18A -174.7(4) . . . .
C16A C17A C18A C19A 0.6(9) . . . .
C17A C18A C19A C20A -1.5(9) . . . .
C18A C19A C20A C21A 1.8(9) . . . .
C17A C16A C21A C20A 0.4(8) . . . .
N3A C16A C21A C20A 175.1(4) . . . .
C19A C20A C21A C16A -1.3(8) . . . .
N5A N4A C22A C23A -92.5(6) . . . .
N3A N4A C22A C23A 88.7(6) . . . .
N5A N4A C22A C27A 78.0(6) . . . .
N3A N4A C22A C27A -100.9(6) . . . .
C27A C22A C23A C24A -0.5(8) . . . .
N4A C22A C23A C24A 169.4(4) . . . .
C22A C23A C24A C25A -0.3(8) . . . .
C23A C24A C25A C26A 1.2(9) . . . .
C24A C25A C26A C27A -1.4(8) . . . .
C23A C22A C27A C26A 0.4(8) . . . .
N4A C22A C27A C26A -169.5(4) . . . .
C25A C26A C27A C22A 0.6(8) . . . .
C9B N2B N3B N4B -0.2(5) . . . .
C9B N2B N3B C16B 176.8(5) . . . .
N2B N3B N4B N5B 0.7(5) . . . .
C16B N3B N4B N5B -176.2(5) . . . .
N2B N3B N4B C22B -176.9(5) . . . .
C16B N3B N4B C22B 6.2(7) . . . .
N3B N4B N5B C9B -0.9(5) . . . .
C22B N4B N5B C9B 176.8(5) . . . .
N3B N2B C9B N5B -0.4(6) . . . .
N3B N2B C9B C10B 179.2(5) . . . .
N4B N5B C9B N2B 0.8(6) . . . .
N4B N5B C9B C10B -178.8(5) . . . .
N2B C9B C10B C15B 157.7(5) . . . .
N5B C9B C10B C15B -22.8(9) . . . .
N2B C9B C10B C11B -21.6(9) . . . .
N5B C9B C10B C11B 157.9(5) . . . .
C15B C10B C11B C12B 0.0(9) . . . .
C9B C10B C11B C12B 179.3(6) . . . .
C10B C11B C12B C13B 0.3(10) . . . .
C11B C12B C13B C14B 0.2(12) . . . .
C12B C13B C14B C15B -1.1(12) . . . .
C13B C14B C15B C10B 1.4(10) . . . .
C11B C10B C15B C14B -0.9(9) . . . .
C9B C10B C15B C14B 179.8(5) . . . .
N2B N3B C16B C21B -127.5(6) . . . .
N4B N3B C16B C21B 49.0(8) . . . .
N2B N3B C16B C17B 51.3(7) . . . .
N4B N3B C16B C17B -132.2(5) . . . .
C21B C16B C17B C18B -0.5(10) . . . .
N3B C16B C17B C18B -179.3(5) . . . .
C16B C17B C18B C19B -0.6(11) . . . .
C17B C18B C19B C20B 0.7(13) . . . .
C18B C19B C20B C21B 0.2(12) . . . .
C17B C16B C21B C20B 1.4(10) . . . .
N3B C16B C21B C20B -179.8(5) . . . .
C19B C20B C21B C16B -1.3(10) . . . .
N5B N4B C22B C23B -122.5(6) . . . .
N3B N4B C22B C23B 54.9(7) . . . .
N5B N4B C22B C27B 56.7(7) . . . .
N3B N4B C22B C27B -125.9(5) . . . .
C27B C22B C23B C24B 1.7(9) . . . .
N4B C22B C23B C24B -179.1(5) . . . .
C22B C23B C24B C25B -0.9(10) . . . .
C23B C24B C25B C26B -0.4(12) . . . .
C24B C25B C26B C27B 1.1(12) . . . .
C23B C22B C27B C26B -1.2(9) . . . .
N4B C22B C27B C26B 179.7(5) . . . .
C25B C26B C27B C22B -0.3(10) . . . .
